data_4331861
loop_
_publ_author_name
'Telfer, Shane G.'
'Kuroda, Reiko'
'Lefebvre, Julie'
'Leznoff, Daniel B.'

_publ_section_title
;
 Boxes, Helicates, and Coordination Polymers:&#x00A0; A Structural and
 Magnetochemical Investigation of the Diverse Coordination Chemistry of
 Simple Pyridine-Alcohol Ligands
;
_journal_issue 12
_journal_name_full 'Inorganic Chemistry'
_journal_page_first 4592
_journal_page_last 4601
_journal_paper_doi 10.1021/ic0517218
_journal_volume 45
_journal_year 2006
_chemical_formula_sum 'C21 H24 Co2 N4 O6'
_chemical_formula_weight 546.30
_chemical_name_systematic
; 
 ? 
;
_space_group_IT_number 2
_symmetry_cell_setting triclinic
_symmetry_space_group_name_Hall '-P 1'
_symmetry_space_group_name_H-M 'P -1'
_atom_sites_solution_hydrogens geom
_atom_sites_solution_primary direct
_atom_sites_solution_secondary difmap
_audit_creation_method SHELXL-97
_cell_angle_alpha 110.938(2)
_cell_angle_beta 91.528(3)
_cell_angle_gamma 107.942(3)
_cell_formula_units_Z 2
_cell_length_a 9.3991(15)
_cell_length_b 11.4750(18)
_cell_length_c 11.9191(19)
_cell_measurement_temperature 110(2)
_cell_volume 1128.6(3)
_computing_cell_refinement 'Bruker SAINT'
_computing_data_collection 'Bruker SMART'
_computing_data_reduction 'Bruker SAINT'
_computing_structure_refinement 'SHELXL-97 (Sheldrick, 1997)'
_computing_structure_solution 'SHELXS-97 (Sheldrick, 1997)'
_diffrn_ambient_temperature 110(2)
_diffrn_measured_fraction_theta_full 0.893
_diffrn_measured_fraction_theta_max 0.893
_diffrn_measurement_device_type 'Bruker APEX'
_diffrn_measurement_method '\w scans'
_diffrn_radiation_monochromator graphite
_diffrn_radiation_source 'fine-focus sealed tube'
_diffrn_radiation_type MoK\a
_diffrn_radiation_wavelength 0.71073
_diffrn_reflns_av_R_equivalents 0.0202
_diffrn_reflns_av_sigmaI/netI 0.0456
_diffrn_reflns_limit_h_max 11
_diffrn_reflns_limit_h_min -12
_diffrn_reflns_limit_k_max 14
_diffrn_reflns_limit_k_min -14
_diffrn_reflns_limit_l_max 15
_diffrn_reflns_limit_l_min -14
_diffrn_reflns_number 6824
_diffrn_reflns_theta_full 27.88
_diffrn_reflns_theta_max 27.88
_diffrn_reflns_theta_min 1.85
_exptl_absorpt_coefficient_mu 1.515
_exptl_absorpt_correction_T_max 0.9281
_exptl_absorpt_correction_T_min 0.8046
_exptl_absorpt_correction_type empirical
_exptl_absorpt_process_details SADABS
_exptl_crystal_colour red-pink
_exptl_crystal_density_diffrn 1.608
_exptl_crystal_density_method 'not measured'
_exptl_crystal_description prism
_exptl_crystal_F_000 560
_exptl_crystal_size_max 0.15
_exptl_crystal_size_mid 0.10
_exptl_crystal_size_min 0.05
_refine_diff_density_max 2.311
_refine_diff_density_min -0.665
_refine_diff_density_rms 0.175
_refine_ls_extinction_method none
_refine_ls_goodness_of_fit_ref 1.229
_refine_ls_hydrogen_treatment mixed
_refine_ls_matrix_type full
_refine_ls_number_parameters 301
_refine_ls_number_reflns 4813
_refine_ls_number_restraints 0
_refine_ls_restrained_S_all 1.229
_refine_ls_R_factor_all 0.0724
_refine_ls_R_factor_gt 0.0665
_refine_ls_shift/su_max 0.000
_refine_ls_shift/su_mean 0.000
_refine_ls_structure_factor_coef Fsqd
_refine_ls_weighting_details 'calc w=1/[\s^2^(Fo^2^)+(0.0308P)^2^+17.9184P] where P=(Fo^2^+2Fc^2^)/3'
_refine_ls_weighting_scheme calc
_refine_ls_wR_factor_gt 0.2101
_refine_ls_wR_factor_ref 0.2116
_reflns_number_gt 4109
_reflns_number_total 4813
_reflns_threshold_expression >2sigma(I)
_cod_data_source_file ic0517218sup1.cif
_cod_data_source_block Figure_2
_cod_depositor_comments
;
The following automatic conversions were performed:

'_symmetry_cell_setting' value 'Triclinic' changed to 'triclinic'
according to /home/saulius/struct/CIF-dictionaries/cif_core.dic
dictionary named 'cif_core.dic' version 2.4.2 from 2011-04-26.

Automatic conversion script
Id: cif_fix_values 1891 2012-01-12 08:04:46Z andrius 
;
_cod_original_sg_symbol_H-M P-1
_cod_database_code 4331861

loop_
_symmetry_equiv_pos_as_xyz
'x, y, z'
'-x, -y, -z'

loop_
_atom_site_label
_atom_site_type_symbol
_atom_site_fract_x
_atom_site_fract_y
_atom_site_fract_z
_atom_site_U_iso_or_equiv
_atom_site_adp_type
_atom_site_occupancy
_atom_site_symmetry_multiplicity
_atom_site_calc_flag
_atom_site_refinement_flags
Co1 Co 0.36824(10) 0.64499(9) 0.65823(8) 0.0126(2) Uani 1 1 d .
Co2 Co 0.57006(10) 0.62722(9) 0.45715(8) 0.0128(2) Uani 1 1 d .
C13 C 0.0480(8) 0.9944(7) 0.6596(7) 0.0209(15) Uani 1 1 d .
H13 H 0.1389 1.0564 0.7067 0.025 Uiso 1 1 calc R
C14 C 0.2435(9) 0.6341(7) 0.2024(7) 0.0206(15) Uani 1 1 d .
H14 H 0.1434 0.6295 0.2076 0.025 Uiso 1 1 calc R
C15 C 0.5393(9) 0.6465(7) 0.1934(6) 0.0187(14) Uani 1 1 d .
C16 C 0.4080(9) 0.9728(7) 0.8034(7) 0.0235(16) Uani 1 1 d .
H16A H 0.3850 0.9500 0.7177 0.035 Uiso 1 1 calc R
H16B H 0.4226 1.0651 0.8464 0.035 Uiso 1 1 calc R
H16C H 0.3256 0.9201 0.8296 0.035 Uiso 1 1 calc R
C17 C 0.7875(8) 0.9374(7) 0.5804(6) 0.0172(14) Uani 1 1 d .
C18 C 0.4520(9) 0.6376(7) 0.0933(7) 0.0226(16) Uani 1 1 d .
H18 H 0.4945 0.6372 0.0236 0.027 Uiso 1 1 calc R
C19 C 0.6519(8) 0.9742(7) 0.5601(7) 0.0212(15) Uani 1 1 d .
H19A H 0.6472 0.9828 0.4830 0.032 Uiso 1 1 calc R
H19B H 0.6599 1.0570 0.6237 0.032 Uiso 1 1 calc R
H19C H 0.5618 0.9063 0.5607 0.032 Uiso 1 1 calc R
C20 C 0.8098(9) 0.8929(7) 0.8654(7) 0.0217(15) Uani 1 1 d .
H20 H 0.8968 0.8730 0.8756 0.026 Uiso 1 1 calc R
C21 C 0.0366(8) 0.8644(7) 0.6000(7) 0.0199(15) Uani 1 1 d .
H21 H 0.1192 0.8373 0.6056 0.024 Uiso 1 1 calc R
C22 C 0.1155(8) 0.3692(6) 0.5453(7) 0.0167(14) Uani 1 1 d .
H22A H 0.0692 0.4036 0.4965 0.020 Uiso 1 1 calc R
H22B H 0.0620 0.3715 0.6141 0.020 Uiso 1 1 calc R
C23 C -0.1018(8) 0.7735(7) 0.5306(6) 0.0167(14) Uani 1 1 d .
C24 C 0.3364(8) 0.6461(7) 0.3018(6) 0.0167(14) Uani 1 1 d .
C25 C 0.6757(8) 0.6547(7) 0.7211(6) 0.0168(14) Uani 1 1 d .
H25A H 0.7717 0.6566 0.6924 0.020 Uiso 1 1 calc R
H25B H 0.6619 0.6081 0.7760 0.020 Uiso 1 1 calc R
C26 C 0.7006(9) 0.6496(7) 0.1919(7) 0.0217(15) Uani 1 1 d .
H26A H 0.7630 0.7192 0.2645 0.033 Uiso 1 1 calc R
H26B H 0.7360 0.6656 0.1221 0.033 Uiso 1 1 calc R
H26C H 0.7056 0.5660 0.1880 0.033 Uiso 1 1 calc R
C27 C 0.8064(10) 1.0203(8) 0.9258(7) 0.0268(17) Uani 1 1 d .
H27 H 0.8914 1.0869 0.9779 0.032 Uiso 1 1 calc R
C28 C -0.0761(9) 1.0336(7) 0.6498(7) 0.0214(15) Uani 1 1 d .
H28 H -0.0688 1.1219 0.6884 0.026 Uiso 1 1 calc R
C29 C 0.5502(9) 0.9466(7) 0.8295(6) 0.0197(15) Uani 1 1 d .
C30 C 0.6795(8) 0.7957(7) 0.7892(6) 0.0173(14) Uani 1 1 d .
C31 C 0.3016(10) 0.6291(8) 0.0959(7) 0.0259(17) Uani 1 1 d .
H31 H 0.2416 0.6204 0.0281 0.031 Uiso 1 1 calc R
C32 C 0.6764(9) 1.0473(8) 0.9082(7) 0.0256(17) Uani 1 1 d .
H32 H 0.6729 1.1320 0.9484 0.031 Uiso 1 1 calc R
C33 C 0.2784(8) 0.6540(7) 0.4198(6) 0.0170(14) Uani 1 1 d .
H33A H 0.2257 0.7176 0.4414 0.020 Uiso 1 1 calc R
H33B H 0.2066 0.5681 0.4095 0.020 Uiso 1 1 calc R
N9 N 0.7746(7) 0.8078(6) 0.5248(5) 0.0167(12) Uani 1 1 d .
N10 N 0.1575(7) 0.6633(6) 0.7941(6) 0.0195(13) Uani 1 1 d .
N11 N 0.4808(7) 0.6496(5) 0.2982(5) 0.0153(12) Uani 1 1 d .
N12 N 0.5521(7) 0.8218(6) 0.7729(5) 0.0154(12) Uani 1 1 d .
O3 O 0.1474(6) 0.6671(5) 0.6905(5) 0.0218(11) Uani 1 1 d .
O4 O 0.2809(6) 0.6572(5) 0.8337(5) 0.0199(11) Uani 1 1 d .
O5 O 0.5580(5) 0.5863(5) 0.6217(4) 0.0161(10) Uani 1 1 d .
O6 O 0.3967(5) 0.6921(5) 0.5145(4) 0.0155(10) Uani 1 1 d .
O7 O 0.2679(5) 0.4491(5) 0.5872(5) 0.0166(10) Uani 1 1 d .
O8 O 0.0555(7) 0.6663(6) 0.8571(6) 0.0369(15) Uani 1 1 d .

loop_
_atom_site_aniso_label
_atom_site_aniso_U_11
_atom_site_aniso_U_22
_atom_site_aniso_U_33
_atom_site_aniso_U_23
_atom_site_aniso_U_13
_atom_site_aniso_U_12
Co1 0.0135(5) 0.0108(4) 0.0122(4) 0.0031(3) 0.0011(3) 0.0037(3)
Co2 0.0123(5) 0.0120(4) 0.0138(5) 0.0047(4) 0.0016(3) 0.0037(3)
C13 0.018(4) 0.015(3) 0.025(4) 0.007(3) -0.002(3) 0.001(3)
C14 0.020(4) 0.019(4) 0.021(4) 0.005(3) -0.001(3) 0.009(3)
C15 0.030(4) 0.010(3) 0.015(3) 0.003(3) 0.008(3) 0.007(3)
C16 0.028(4) 0.015(3) 0.024(4) 0.003(3) 0.004(3) 0.009(3)
C17 0.022(4) 0.015(3) 0.017(3) 0.007(3) 0.004(3) 0.008(3)
C18 0.038(5) 0.013(3) 0.018(4) 0.007(3) 0.011(3) 0.010(3)
C19 0.020(4) 0.016(3) 0.027(4) 0.008(3) 0.003(3) 0.006(3)
C20 0.021(4) 0.020(4) 0.020(4) 0.005(3) -0.005(3) 0.004(3)
C21 0.015(3) 0.018(4) 0.022(4) 0.006(3) 0.000(3) 0.004(3)
C22 0.014(3) 0.010(3) 0.023(4) 0.002(3) 0.003(3) 0.006(3)
C23 0.022(4) 0.011(3) 0.015(3) 0.004(3) 0.004(3) 0.005(3)
C24 0.023(4) 0.010(3) 0.018(3) 0.005(3) 0.003(3) 0.007(3)
C25 0.015(3) 0.013(3) 0.018(3) 0.003(3) 0.001(3) 0.004(3)
C26 0.029(4) 0.017(3) 0.019(4) 0.006(3) 0.010(3) 0.008(3)
C27 0.029(4) 0.020(4) 0.021(4) 0.001(3) -0.009(3) 0.002(3)
C28 0.024(4) 0.015(3) 0.021(4) 0.005(3) 0.001(3) 0.003(3)
C29 0.024(4) 0.017(3) 0.014(3) 0.004(3) 0.001(3) 0.005(3)
C30 0.024(4) 0.015(3) 0.012(3) 0.005(3) 0.001(3) 0.007(3)
C31 0.039(5) 0.020(4) 0.021(4) 0.009(3) -0.004(3) 0.013(3)
C32 0.032(4) 0.018(4) 0.018(4) -0.001(3) -0.004(3) 0.007(3)
C33 0.014(3) 0.017(3) 0.019(3) 0.005(3) 0.000(3) 0.005(3)
N9 0.018(3) 0.013(3) 0.017(3) 0.005(2) 0.002(2) 0.002(2)
N10 0.022(3) 0.013(3) 0.020(3) 0.004(2) 0.006(2) 0.005(2)
N11 0.019(3) 0.009(3) 0.016(3) 0.003(2) 0.002(2) 0.004(2)
N12 0.019(3) 0.013(3) 0.012(3) 0.005(2) 0.002(2) 0.002(2)
O3 0.021(3) 0.020(3) 0.022(3) 0.005(2) 0.002(2) 0.008(2)
O4 0.026(3) 0.017(2) 0.017(2) 0.006(2) 0.003(2) 0.008(2)
O5 0.015(2) 0.016(2) 0.014(2) 0.0045(19) -0.0010(18) 0.0035(19)
O6 0.014(2) 0.019(2) 0.014(2) 0.006(2) 0.0019(18) 0.0058(19)
O7 0.014(2) 0.009(2) 0.022(3) 0.0028(19) 0.0023(19) 0.0007(18)
O8 0.034(3) 0.034(3) 0.031(3) 0.004(3) 0.017(3) 0.005(3)

loop_
_atom_type_symbol
_atom_type_description
_atom_type_scat_dispersion_real
_atom_type_scat_dispersion_imag
_atom_type_scat_source
C C 0.0033 0.0016 'International Tables Vol C Tables 4.2.6.8 and 6.1.1.4'
H H 0.0000 0.0000 'International Tables Vol C Tables 4.2.6.8 and 6.1.1.4'
N N 0.0061 0.0033 'International Tables Vol C Tables 4.2.6.8 and 6.1.1.4'
O O 0.0106 0.0060 'International Tables Vol C Tables 4.2.6.8 and 6.1.1.4'
Co Co 0.3494 0.9721 'International Tables Vol C Tables 4.2.6.8 and 6.1.1.4'

loop_
_geom_angle_atom_site_label_1
_geom_angle_atom_site_label_2
_geom_angle_atom_site_label_3
_geom_angle
_geom_angle_site_symmetry_1
_geom_angle_site_symmetry_3
O6 Co1 O7 103.6(2) . .
O6 Co1 O5 84.8(2) . .
O7 Co1 O5 80.1(2) . .
O6 Co1 N12 92.5(2) . .
O7 Co1 N12 151.2(2) . .
O5 Co1 N12 77.8(2) . .
O6 Co1 O3 100.2(2) . .
O7 Co1 O3 89.4(2) . .
O5 Co1 O3 169.2(2) . .
N12 Co1 O3 111.3(2) . .
O6 Co1 O4 153.9(2) . .
O7 Co1 O4 91.0(2) . .
O5 Co1 O4 119.32(19) . .
N12 Co1 O4 84.0(2) . .
O3 Co1 O4 57.93(19) . .
O7 Co2 O6 173.2(2) 2_666 .
O7 Co2 O5 92.2(2) 2_666 .
O6 Co2 O5 81.58(19) . .
O7 Co2 N11 108.0(2) 2_666 .
O6 Co2 N11 77.5(2) . .
O5 Co2 N11 155.6(2) . .
O7 Co2 O5 78.02(19) 2_666 2_666
O6 Co2 O5 98.14(19) . 2_666
O5 Co2 O5 80.26(19) . 2_666
N11 Co2 O5 90.4(2) . 2_666
O7 Co2 N9 78.5(2) 2_666 .
O6 Co2 N9 104.9(2) . .
O5 Co2 N9 98.1(2) . .
N11 Co2 N9 99.3(2) . .
O5 Co2 N9 156.4(2) 2_666 .
C21 C13 C28 120.0(7) . .
C31 C14 C24 119.3(7) . .
N11 C15 C18 121.1(7) . .
N11 C15 C26 116.8(6) . .
C18 C15 C26 122.0(7) . .
N9 C17 C28 121.3(7) . 1_655
N9 C17 C19 117.3(6) . .
C28 C17 C19 121.4(6) 1_655 .
C15 C18 C31 120.6(7) . .
C27 C20 C30 118.3(7) . .
C13 C21 C23 118.6(7) . .
O7 C22 C23 110.7(6) . 2_566
N9 C23 C21 122.3(6) 1_455 .
N9 C23 C22 117.5(6) 1_455 2_566
C21 C23 C22 120.2(6) . 2_566
N11 C24 C14 122.8(7) . .
N11 C24 C33 116.3(6) . .
C14 C24 C33 120.9(7) . .
O5 C25 C30 111.2(6) . .
C32 C27 C20 119.6(7) . .
C13 C28 C17 118.7(7) . 1_455
N12 C29 C32 120.9(7) . .
N12 C29 C16 117.7(6) . .
C32 C29 C16 121.4(7) . .
N12 C30 C20 122.1(7) . .
N12 C30 C25 117.1(6) . .
C20 C30 C25 120.9(7) . .
C14 C31 C18 118.1(7) . .
C27 C32 C29 119.6(7) . .
O6 C33 C24 111.6(6) . .
C23 N9 C17 118.8(6) 1_655 .
C23 N9 Co2 109.6(4) 1_655 .
C17 N9 Co2 130.0(5) . .
O8 N10 O3 123.2(7) . .
O8 N10 O4 120.3(7) . .
O3 N10 O4 116.6(6) . .
C24 N11 C15 118.0(6) . .
C24 N11 Co2 110.9(5) . .
C15 N11 Co2 130.3(5) . .
C30 N12 C29 119.5(6) . .
C30 N12 Co1 112.0(5) . .
C29 N12 Co1 128.4(5) . .
N10 O3 Co1 94.0(4) . .
N10 O4 Co1 91.4(4) . .
C25 O5 Co1 111.7(4) . .
C25 O5 Co2 121.9(4) . .
Co1 O5 Co2 92.54(19) . .
C25 O5 Co2 127.5(4) . 2_666
Co1 O5 Co2 95.41(19) . 2_666
Co2 O5 Co2 99.74(19) . 2_666
C33 O6 Co1 123.3(4) . .
C33 O6 Co2 113.3(4) . .
Co1 O6 Co2 100.8(2) . .
C22 O7 Co2 120.3(4) . 2_666
C22 O7 Co1 131.7(4) . .
Co2 O7 Co1 106.4(2) 2_666 .

loop_
_geom_bond_atom_site_label_1
_geom_bond_atom_site_label_2
_geom_bond_distance
_geom_bond_site_symmetry_2
Co1 O6 1.974(5) .
Co1 O7 1.987(5) .
Co1 O5 2.097(5) .
Co1 N12 2.168(6) .
Co1 O3 2.195(5) .
Co1 O4 2.241(5) .
Co2 O7 1.975(5) 2_666
Co2 O6 2.030(5) .
Co2 O5 2.172(5) .
Co2 N11 2.180(6) .
Co2 O5 2.193(5) 2_666
Co2 N9 2.216(6) .
C13 C21 1.371(10) .
C13 C28 1.389(11) .
C14 C31 1.385(11) .
C14 C24 1.393(10) .
C15 N11 1.372(9) .
C15 C18 1.384(11) .
C15 C26 1.506(11) .
C16 C29 1.505(11) .
C17 N9 1.359(9) .
C17 C28 1.402(10) 1_655
C17 C19 1.499(10) .
C18 C31 1.389(12) .
C20 C27 1.391(11) .
C20 C30 1.394(10) .
C21 C23 1.398(10) .
C22 O7 1.402(8) .
C22 C23 1.523(9) 2_566
C23 N9 1.344(9) 1_455
C23 C22 1.523(9) 2_566
C24 N11 1.347(9) .
C24 C33 1.505(10) .
C25 O5 1.406(8) .
C25 C30 1.518(9) .
C27 C32 1.378(12) .
C28 C17 1.402(10) 1_455
C29 N12 1.354(9) .
C29 C32 1.394(10) .
C30 N12 1.345(9) .
C33 O6 1.408(8) .
N9 C23 1.344(9) 1_655
N10 O8 1.234(8) .
N10 O3 1.254(8) .
N10 O4 1.272(8) .
O5 Co2 2.193(5) 2_666
O7 Co2 1.975(5) 2_666
